data_7230473
loop_
_publ_author_name
'Gao, Wei'
'Liu, Feng'
'Zhang, Xiu-Mei'
'Liu, Jie-Ping'
'Gao, Qing-Yu'

_publ_section_title
;
 Four 3D coordination polymers based on layers with single syn--anti
 carboxylate bridges: synthesis, structures, and magnetic properties
;
_journal_issue 25
_journal_name_full 'RSC Advances'
_journal_page_first 14101
_journal_paper_doi 10.1039/C8RA01900B
_journal_volume 8
_journal_year 2018
_chemical_formula_sum 'C28 H32 N2 Ni3 O22'
_chemical_formula_weight 924.68
_space_group_crystal_system monoclinic
_space_group_IT_number 14
_space_group_name_Hall '-P 2ybc'
_space_group_name_H-M_alt 'P 1 21/c 1'
_symmetry_space_group_name_Hall '-P 2ybc'
_symmetry_space_group_name_H-M 'P 1 21/c 1'
_atom_sites_solution_hydrogens mixed
_audit_creation_method SHELXL-2014/7
_audit_update_record
;
2018-02-10 deposited with the CCDC.
2018-04-09 downloaded from the CCDC.
;
_cell_angle_alpha 90
_cell_angle_beta 100.442(4)
_cell_angle_gamma 90
_cell_formula_units_Z 2
_cell_length_a 16.6233(15)
_cell_length_b 13.4654(13)
_cell_length_c 7.1298(7)
_cell_measurement_reflns_used 9023
_cell_measurement_temperature 298(2)
_cell_measurement_theta_max 27.47
_cell_measurement_theta_min 2.92
_cell_volume 1569.5(3)
_computing_cell_refinement 'Bruker SMART'
_computing_data_collection 'Bruker SMART'
_computing_data_reduction 'Bruker SAINT'
_computing_molecular_graphics 'Bruker SHELXTL'
_computing_publication_material 'Bruker SHELXTL'
_computing_structure_refinement 'SHELXL-2014/7 (Sheldrick, 2014)'
_computing_structure_solution 'Bruker SHELXTL'
_diffrn_ambient_temperature 298(2)
_diffrn_measured_fraction_theta_full 0.999
_diffrn_measured_fraction_theta_max 0.999
_diffrn_measurement_device_type 'CCD area detector'
_diffrn_measurement_method 'phi and omega scans'
_diffrn_radiation_type MoK\a
_diffrn_radiation_wavelength 0.71073
_diffrn_reflns_av_R_equivalents 0.0701
_diffrn_reflns_av_unetI/netI 0.0387
_diffrn_reflns_Laue_measured_fraction_full 0.999
_diffrn_reflns_Laue_measured_fraction_max 0.999
_diffrn_reflns_limit_h_max 19
_diffrn_reflns_limit_h_min -19
_diffrn_reflns_limit_k_max 16
_diffrn_reflns_limit_k_min -16
_diffrn_reflns_limit_l_max 8
_diffrn_reflns_limit_l_min -8
_diffrn_reflns_number 22393
_diffrn_reflns_point_group_measured_fraction_full 0.999
_diffrn_reflns_point_group_measured_fraction_max 0.999
_diffrn_reflns_theta_full 25.009
_diffrn_reflns_theta_max 25.009
_diffrn_reflns_theta_min 2.915
_diffrn_source 'fine-focus sealed tube'
_exptl_absorpt_coefficient_mu 1.887
_exptl_absorpt_correction_type none
_exptl_crystal_colour green
_exptl_crystal_density_diffrn 1.957
_exptl_crystal_density_method 'not measured'
_exptl_crystal_description block
_exptl_crystal_F_000 948
_exptl_crystal_size_max 0.100
_exptl_crystal_size_mid 0.080
_exptl_crystal_size_min 0.080
_refine_diff_density_max 0.869
_refine_diff_density_min -0.596
_refine_diff_density_rms 0.102
_refine_ls_extinction_method none
_refine_ls_goodness_of_fit_ref 1.047
_refine_ls_hydrogen_treatment mixed
_refine_ls_matrix_type full
_refine_ls_number_parameters 268
_refine_ls_number_reflns 2768
_refine_ls_number_restraints 9
_refine_ls_restrained_S_all 1.045
_refine_ls_R_factor_all 0.0649
_refine_ls_R_factor_gt 0.0436
_refine_ls_shift/su_max 0.001
_refine_ls_shift/su_mean 0.000
_refine_ls_structure_factor_coef Fsqd
_refine_ls_weighting_details 'w=1/[\s^2^(Fo^2^)+(0.0531P)^2^+4.4074P] where P=(Fo^2^+2Fc^2^)/3'
_refine_ls_weighting_scheme calc
_refine_ls_wR_factor_gt 0.1030
_refine_ls_wR_factor_ref 0.1141
_reflns_Friedel_coverage 0.000
_reflns_number_gt 2162
_reflns_number_total 2768
_reflns_threshold_expression 'I > 2\s(I)'
_cod_data_source_file c8ra01900b2.cif
_cod_data_source_block 3
_cod_database_code 7230473
_shelx_shelxl_version_number 2014/7
_shelx_space_group_comment
;
The symmetry employed for this shelxl refinement is uniquely defined
by the following loop, which should always be used as a source of
symmetry information in preference to the above space-group names.
They are only intended as comments.
;
_shelx_estimated_absorpt_t_min 0.834
_shelx_estimated_absorpt_t_max 0.864

loop_
_space_group_symop_operation_xyz
'x, y, z'
'-x, y+1/2, -z+1/2'
'-x, -y, -z'
'x, -y-1/2, z-1/2'

loop_
_atom_site_label
_atom_site_type_symbol
_atom_site_fract_x
_atom_site_fract_y
_atom_site_fract_z
_atom_site_U_iso_or_equiv
_atom_site_adp_type
_atom_site_occupancy
_atom_site_site_symmetry_order
_atom_site_calc_flag
_atom_site_refinement_flags_posn
_atom_site_refinement_flags_adp
_atom_site_refinement_flags_occupancy
Ni1 Ni 1.71648(3) 0.59554(4) 0.17591(8) 0.01963(18) Uani 1 1 d . . .
Ni2 Ni 2.0000 0.5000 0.5000 0.0377(3) Uani 1 2 d S . P
O1 O 1.79501(19) 0.5471(2) 0.4255(5) 0.0312(8) Uani 1 1 d . . .
O2 O 1.89358(19) 0.4403(3) 0.5402(6) 0.0452(10) Uani 1 1 d . . .
O3 O 1.8227(2) 0.0825(2) 0.5230(6) 0.0362(9) Uani 1 1 d . . .
O4 O 1.69884(18) 0.0434(2) 0.5763(5) 0.0237(7) Uani 1 1 d . . .
O5 O 1.27663(18) 0.2662(2) 0.6980(5) 0.0267(7) Uani 1 1 d . . .
O6 O 1.35324(19) 0.1568(2) 0.5738(5) 0.0274(7) Uani 1 1 d . . .
O7 O 1.8190(2) 0.6186(3) 0.0544(6) 0.0363(9) Uani 1 1 d D . .
H7A H 1.823(3) 0.564(3) 0.001(7) 0.054 Uiso 1 1 d D U .
H7C H 1.857(3) 0.628(4) 0.146(6) 0.054 Uiso 1 1 d D U .
O8 O 1.9784(3) 0.4543(5) 0.2178(9) 0.0849(17) Uani 1 1 d D . .
H8A H 1.930(3) 0.431(6) 0.179(14) 0.127 Uiso 1 1 d D U .
H8C H 1.973(5) 0.5182(16) 0.216(16) 0.127 Uiso 1 1 d D U .
O9 O 2.0519(3) 0.3642(3) 0.5775(10) 0.0784(18) Uani 1 1 d D . .
H9A H 2.1027(15) 0.352(6) 0.591(14) 0.118 Uiso 1 1 d D U .
H9B H 2.026(4) 0.311(4) 0.588(13) 0.118 Uiso 1 1 d D U .
O10 O 1.1311(12) 0.3264(13) 0.277(3) 0.368(11) Uani 1 1 d . . .
O11 O 1.0229(5) 0.8127(5) 0.6009(11) 0.124(3) Uani 1 1 d . . .
N1 N 1.3939(2) 0.4030(2) 0.7322(5) 0.0176(7) Uani 1 1 d . . .
C1 C 1.8201(3) 0.4641(3) 0.4944(7) 0.0253(10) Uani 1 1 d . . .
C2 C 1.7604(2) 0.3852(3) 0.5271(6) 0.0192(9) Uani 1 1 d . . .
C3 C 1.7831(2) 0.2865(3) 0.5233(6) 0.0191(9) Uani 1 1 d . . .
H3A H 1.8351 0.2699 0.5023 0.023 Uiso 1 1 calc R U .
C4 C 1.7288(2) 0.2123(3) 0.5508(6) 0.0161(9) Uani 1 1 d . . .
C5 C 1.6527(2) 0.2381(3) 0.5864(6) 0.0158(9) Uani 1 1 d . . .
H5A H 1.6162 0.1882 0.6049 0.019 Uiso 1 1 calc R U .
C6 C 1.6291(2) 0.3364(3) 0.5954(6) 0.0161(9) Uani 1 1 d . . .
C7 C 1.6837(3) 0.4104(3) 0.5639(6) 0.0202(9) Uani 1 1 d . . .
H7B H 1.6688 0.4768 0.5676 0.024 Uiso 1 1 calc R U .
C8 C 1.7527(3) 0.1044(3) 0.5491(6) 0.0189(9) Uani 1 1 d . . .
C9 C 1.5480(3) 0.3610(3) 0.6430(6) 0.0173(9) Uani 1 1 d . . .
C10 C 1.5315(3) 0.4510(3) 0.7226(6) 0.0199(9) Uani 1 1 d . . .
H10A H 1.5722 0.4991 0.7483 0.024 Uiso 1 1 calc R U .
C11 C 1.4544(3) 0.4693(3) 0.7641(6) 0.0208(9) Uani 1 1 d . . .
H11A H 1.4446 0.5304 0.8163 0.025 Uiso 1 1 calc R U .
C12 C 1.4097(2) 0.3148(3) 0.6609(6) 0.0181(9) Uani 1 1 d . . .
C13 C 1.4841(2) 0.2922(3) 0.6116(6) 0.0179(9) Uani 1 1 d . . .
H13A H 1.4918 0.2310 0.5573 0.021 Uiso 1 1 calc R U .
C14 C 1.3412(3) 0.2392(3) 0.6408(6) 0.0209(10) Uani 1 1 d . . .

loop_
_atom_site_aniso_label
_atom_site_aniso_U_11
_atom_site_aniso_U_22
_atom_site_aniso_U_33
_atom_site_aniso_U_23
_atom_site_aniso_U_13
_atom_site_aniso_U_12
Ni1 0.0156(3) 0.0129(3) 0.0321(3) 0.0002(2) 0.0086(2) 0.0002(2)
Ni2 0.0166(5) 0.0243(5) 0.0716(7) 0.0128(5) 0.0063(4) -0.0037(3)
O1 0.0230(17) 0.0204(17) 0.048(2) 0.0075(15) 0.0019(15) -0.0041(13)
O2 0.0143(17) 0.0307(19) 0.090(3) 0.023(2) 0.0087(18) -0.0028(14)
O3 0.0233(18) 0.0250(18) 0.065(3) 0.0078(17) 0.0207(17) 0.0043(14)
O4 0.0201(16) 0.0138(15) 0.0387(19) 0.0018(13) 0.0093(14) -0.0011(12)
O5 0.0169(16) 0.0212(16) 0.044(2) -0.0054(14) 0.0102(15) -0.0035(12)
O6 0.0249(17) 0.0162(16) 0.0414(19) -0.0119(14) 0.0065(15) -0.0011(13)
O7 0.0262(19) 0.0313(19) 0.055(3) -0.0065(17) 0.0161(17) -0.0053(15)
O8 0.053(3) 0.113(5) 0.089(4) -0.017(4) 0.013(3) -0.020(3)
O9 0.031(2) 0.032(2) 0.161(5) 0.017(3) -0.013(3) -0.0009(18)
O10 0.31(2) 0.273(18) 0.49(3) -0.11(2) 0.00(2) 0.062(16)
O11 0.127(6) 0.109(5) 0.137(6) -0.056(5) 0.031(5) -0.012(4)
N1 0.0177(18) 0.0132(17) 0.0230(19) -0.0007(15) 0.0065(15) -0.0001(14)
C1 0.019(2) 0.021(2) 0.037(3) 0.006(2) 0.008(2) -0.0031(18)
C2 0.013(2) 0.017(2) 0.027(2) 0.0032(18) 0.0036(18) -0.0049(16)
C3 0.012(2) 0.023(2) 0.023(2) 0.0029(18) 0.0037(17) -0.0009(17)
C4 0.014(2) 0.016(2) 0.018(2) 0.0028(17) 0.0043(17) -0.0017(16)
C5 0.015(2) 0.015(2) 0.017(2) 0.0013(17) 0.0023(17) -0.0037(16)
C6 0.014(2) 0.019(2) 0.016(2) 0.0003(17) 0.0047(16) -0.0017(16)
C7 0.018(2) 0.014(2) 0.029(2) 0.0022(18) 0.0045(18) -0.0008(17)
C8 0.017(2) 0.017(2) 0.023(2) -0.0001(18) 0.0046(18) 0.0015(18)
C9 0.018(2) 0.018(2) 0.016(2) 0.0045(17) 0.0036(17) 0.0021(17)
C10 0.017(2) 0.017(2) 0.027(2) -0.0003(18) 0.0064(18) -0.0033(17)
C11 0.021(2) 0.014(2) 0.027(2) -0.0025(18) 0.0046(19) 0.0011(17)
C12 0.016(2) 0.017(2) 0.021(2) -0.0006(18) 0.0032(17) -0.0044(17)
C13 0.017(2) 0.017(2) 0.020(2) -0.0025(17) 0.0053(17) 0.0008(16)
C14 0.016(2) 0.021(2) 0.026(2) 0.0035(19) 0.0032(19) -0.0015(17)

loop_
_atom_type_symbol
_atom_type_description
_atom_type_scat_dispersion_real
_atom_type_scat_dispersion_imag
_atom_type_scat_source
C C 0.0033 0.0016 'International Tables Vol C Tables 4.2.6.8 and 6.1.1.4'
H H 0.0000 0.0000 'International Tables Vol C Tables 4.2.6.8 and 6.1.1.4'
N N 0.0061 0.0033 'International Tables Vol C Tables 4.2.6.8 and 6.1.1.4'
O O 0.0106 0.0060 'International Tables Vol C Tables 4.2.6.8 and 6.1.1.4'
Ni Ni 0.3393 1.1124 'International Tables Vol C Tables 4.2.6.8 and 6.1.1.4'

loop_
_geom_angle_atom_site_label_1
_geom_angle_atom_site_label_2
_geom_angle_atom_site_label_3
_geom_angle
_geom_angle_site_symmetry_1
_geom_angle_site_symmetry_3
O4 Ni1 N1 92.31(13) 4_565 3_866
O4 Ni1 O5 172.19(12) 4_565 3_866
N1 Ni1 O5 80.48(12) 3_866 3_866
O4 Ni1 O7 94.02(13) 4_565 .
N1 Ni1 O7 168.86(14) 3_866 .
O5 Ni1 O7 93.58(13) 3_866 .
O4 Ni1 O6 92.48(12) 4_565 2_855
N1 Ni1 O6 83.08(13) 3_866 2_855
O5 Ni1 O6 89.63(13) 3_866 2_855
O7 Ni1 O6 87.49(14) . 2_855
O4 Ni1 O1 92.20(12) 4_565 .
N1 Ni1 O1 100.69(13) 3_866 .
O5 Ni1 O1 86.25(13) 3_866 .
O7 Ni1 O1 88.22(14) . .
O6 Ni1 O1 173.86(12) 2_855 .
O2 Ni2 O2 180.0 3_966 .
O2 Ni2 O9 93.28(17) 3_966 .
O2 Ni2 O9 86.72(16) . .
O2 Ni2 O9 86.72(16) 3_966 3_966
O2 Ni2 O9 93.28(17) . 3_966
O9 Ni2 O9 180.0 . 3_966
O2 Ni2 O8 91.0(2) 3_966 3_966
O2 Ni2 O8 89.0(2) . 3_966
O9 Ni2 O8 90.7(3) . 3_966
O9 Ni2 O8 89.3(3) 3_966 3_966
O2 Ni2 O8 89.0(2) 3_966 .
O2 Ni2 O8 91.0(2) . .
O9 Ni2 O8 89.3(3) . .
O9 Ni2 O8 90.7(3) 3_966 .
O8 Ni2 O8 180.0 3_966 .
O2 Ni2 H8C 81(2) 3_966 .
O2 Ni2 H8C 99(2) . .
O9 Ni2 H8C 112.6(12) . .
O9 Ni2 H8C 67.4(12) 3_966 .
O8 Ni2 H8C 155.6(7) 3_966 .
O8 Ni2 H8C 24.4(7) . .
C1 O1 Ni1 135.5(3) . .
C1 O2 Ni2 134.8(3) . .
C8 O4 Ni1 127.1(3) . 4_566
C14 O5 Ni1 114.5(3) . 3_866
C14 O6 Ni1 125.0(3) . 2_845
Ni1 O7 H7A 102(4) . .
Ni1 O7 H7C 105(4) . .
H7A O7 H7C 112(3) . .
Ni2 O8 H8A 114(7) . .
Ni2 O8 H8C 74(7) . .
H8A O8 H8C 107(3) . .
Ni2 O9 H9A 125(5) . .
Ni2 O9 H9B 126(5) . .
H9A O9 H9B 109(3) . .
C11 N1 C12 117.7(4) . .
C11 N1 Ni1 128.9(3) . 3_866
C12 N1 Ni1 112.2(3) . 3_866
O2 C1 O1 124.7(4) . .
O2 C1 C2 114.9(4) . .
O1 C1 C2 120.4(4) . .
C3 C2 C7 120.0(4) . .
C3 C2 C1 119.2(4) . .
C7 C2 C1 120.8(4) . .
C2 C3 C4 120.2(4) . .
C2 C3 H3A 119.9 . .
C4 C3 H3A 119.9 . .
C5 C4 C3 119.2(4) . .
C5 C4 C8 119.8(4) . .
C3 C4 C8 121.0(4) . .
C4 C5 C6 121.7(4) . .
C4 C5 H5A 119.2 . .
C6 C5 H5A 119.2 . .
C5 C6 C7 118.6(4) . .
C5 C6 C9 119.9(4) . .
C7 C6 C9 121.5(4) . .
C2 C7 C6 120.2(4) . .
C2 C7 H7B 119.9 . .
C6 C7 H7B 119.9 . .
O3 C8 O4 125.4(4) . .
O3 C8 C4 119.0(4) . .
O4 C8 C4 115.7(4) . .
C10 C9 C13 116.4(4) . .
C10 C9 C6 122.8(4) . .
C13 C9 C6 120.7(4) . .
C9 C10 C11 120.0(4) . .
C9 C10 H10A 120.0 . .
C11 C10 H10A 120.0 . .
N1 C11 C10 122.9(4) . .
N1 C11 H11A 118.6 . .
C10 C11 H11A 118.6 . .
N1 C12 C13 122.6(4) . .
N1 C12 C14 115.9(4) . .
C13 C12 C14 121.4(4) . .
C12 C13 C9 120.3(4) . .
C12 C13 H13A 119.9 . .
C9 C13 H13A 119.9 . .
O6 C14 O5 125.8(4) . .
O6 C14 C12 117.9(4) . .
O5 C14 C12 116.3(4) . .

loop_
_geom_bond_atom_site_label_1
_geom_bond_atom_site_label_2
_geom_bond_distance
_geom_bond_site_symmetry_2
Ni1 O4 2.004(3) 4_565
Ni1 N1 2.056(3) 3_866
Ni1 O5 2.061(3) 3_866
Ni1 O7 2.071(3) .
Ni1 O6 2.108(3) 2_855
Ni1 O1 2.111(3) .
Ni2 O2 2.010(3) 3_966
Ni2 O2 2.010(3) .
Ni2 O9 2.055(4) .
Ni2 O9 2.055(4) 3_966
Ni2 O8 2.072(6) 3_966
Ni2 O8 2.072(6) .
Ni2 H8C 2.01(11) .
O1 C1 1.260(5) .
O2 C1 1.248(6) .
O3 C8 1.247(5) .
O4 C8 1.256(5) .
O4 Ni1 2.003(3) 4_566
O5 C14 1.269(5) .
O5 Ni1 2.061(3) 3_866
O6 C14 1.239(5) .
O6 Ni1 2.108(3) 2_845
O7 H7A 0.838(19) .
O7 H7C 0.835(19) .
O8 H8A 0.86(2) .
O8 H8C 0.86(2) .
O9 H9A 0.85(2) .
O9 H9B 0.85(2) .
N1 C11 1.334(5) .
N1 C12 1.337(5) .
N1 Ni1 2.056(3) 3_866
C1 C2 1.500(6) .
C2 C3 1.384(6) .
C2 C7 1.389(6) .
C3 C4 1.384(6) .
C3 H3A 0.9300 .
C4 C5 1.379(6) .
C4 C8 1.507(6) .
C5 C6 1.386(6) .
C5 H5A 0.9300 .
C6 C7 1.392(6) .
C6 C9 1.487(6) .
C7 H7B 0.9300 .
C9 C10 1.386(6) .
C9 C13 1.396(6) .
C10 C11 1.389(6) .
C10 H10A 0.9300 .
C11 H11A 0.9300 .
C12 C13 1.380(6) .
C12 C14 1.513(6) .
C13 H13A 0.9300 .
